data_7031556
loop_
_publ_author_name
'Bemowski, Ross D.'
'Singh, Amrendra K.'
'Bajorek, Bailey J.'
'DePorre, Yvonne'
'Odom, Aaron L.'

_publ_section_title
;
 Effective donor abilities of E-t-Bu and EPh (E = O, S, Se, Te) to a high
 valent transition metal.
;
_journal_issue 32
_journal_name_full 'Dalton transactions (Cambridge, England : 2003)'
_journal_page_first 12299
_journal_page_last 12305
_journal_paper_doi 10.1039/c4dt01314j
_journal_volume 43
_journal_year 2014
_chemical_absolute_configuration unk
_chemical_formula_moiety 'C16 H37 Cr N3 S'
_chemical_formula_sum 'C16 H37 Cr N3 S'
_chemical_formula_weight 355.55
_space_group_crystal_system orthorhombic
_space_group_IT_number 19
_space_group_name_Hall 'P 2ac 2ab'
_space_group_name_H-M_alt 'P 21 21 21'
_symmetry_Int_Tables_number 19
_symmetry_space_group_name_Hall 'P 2ac 2ab'
_symmetry_space_group_name_H-M 'P 21 21 21'
_audit_creation_date 2014-04-02
_audit_creation_method
;
Olex2 1.2
(compiled 2014.02.28 svn.r2900 for OlexSys, GUI svn.r4781)
;
_cell_angle_alpha 90
_cell_angle_beta 90
_cell_angle_gamma 90
_cell_formula_units_Z 4
_cell_length_a 9.9625(8)
_cell_length_b 10.7349(9)
_cell_length_c 19.7412(16)
_cell_measurement_reflns_used 9988
_cell_measurement_temperature 173.15
_cell_measurement_theta_max 25.365
_cell_measurement_theta_min 2.290
_cell_volume 2111.3(3)
_computing_data_collection cosmo
_computing_data_reduction 'SAINT v8.27A (Bruker, 2012)'
_computing_molecular_graphics 'Olex2 (Dolomanov et al., 2009)'
_computing_publication_material 'Olex2 (Dolomanov et al., 2009)'
_computing_structure_refinement 'olex2.refine (Bourhis et al., 2013)'
_computing_structure_solution shelxT
_diffrn_ambient_temperature 173.15
_diffrn_measured_fraction_theta_full 0.9984
_diffrn_measured_fraction_theta_max 0.9984
_diffrn_measurement_device_type 'Bruker APEX-II CCD'
_diffrn_measurement_method '\f and \w scans'
_diffrn_radiation_monochromator graphite
_diffrn_radiation_type 'Mo K\a'
_diffrn_radiation_wavelength 0.71073
_diffrn_reflns_av_R_equivalents 0.0336
_diffrn_reflns_av_unetI/netI 0.0286
_diffrn_reflns_limit_h_max 12
_diffrn_reflns_limit_h_min -11
_diffrn_reflns_limit_k_max 12
_diffrn_reflns_limit_k_min -12
_diffrn_reflns_limit_l_max 23
_diffrn_reflns_limit_l_min -23
_diffrn_reflns_number 17438
_diffrn_reflns_theta_full 25.3738
_diffrn_reflns_theta_max 25.37
_diffrn_reflns_theta_min 2.06
_diffrn_standards_number 0
_exptl_absorpt_coefficient_mu 0.640
_exptl_absorpt_correction_T_max 0.7452
_exptl_absorpt_correction_T_min 0.6721
_exptl_absorpt_correction_type multi-scan
_exptl_absorpt_process_details
;
SADABS-2012/1 (Bruker,2012) was used for absorption correction.
wR2(int) was 0.1375 before and 0.0525 after correction.
The Ratio of minimum to maximum transmission is 0.9019.
The \l/2 correction factor is 0.0015.
;
_exptl_crystal_colour red
_exptl_crystal_colour_primary red
_exptl_crystal_density_diffrn 1.1185
_exptl_crystal_description block
_exptl_crystal_F_000 777.9602
_exptl_crystal_size_max 0.503
_exptl_crystal_size_mid 0.211
_exptl_crystal_size_min 0.193
_refine_diff_density_max 0.5131
_refine_diff_density_min -0.2985
_refine_diff_density_rms 0.0497
_refine_ls_abs_structure_details 'Flack, H. D. (1983). Acta Cryst. A39, 876-881.'
_refine_ls_abs_structure_Flack -0.06(2)
_refine_ls_d_res_high 0.8293
_refine_ls_d_res_low 9.8706
_refine_ls_extinction_expression Fc^*^=kFc[1+0.001xFc^2^\l^3^/sin(2\q)]^-1/4^
_refine_ls_goodness_of_fit_ref 1.0329
_refine_ls_hydrogen_treatment constr
_refine_ls_matrix_type full
_refine_ls_number_constraints 52
_refine_ls_number_parameters 201
_refine_ls_number_reflns 3861
_refine_ls_number_restraints 0
_refine_ls_restrained_S_all 1.0329
_refine_ls_R_factor_all 0.0367
_refine_ls_R_factor_gt 0.0334
_refine_ls_shift/su_max 0.0177
_refine_ls_shift/su_mean 0.0018
_refine_ls_structure_factor_coef Fsqd
_refine_ls_weighting_details 'w=1/[\s^2^(Fo^2^)+(0.0483P)^2^+0.7135P] where P=(Fo^2^+2Fc^2^)/3'
_refine_ls_weighting_scheme calc
_refine_ls_wR_factor_gt 0.0858
_refine_ls_wR_factor_ref 0.0887
_reflns_Friedel_coverage 0.998
_reflns_limit_h_max 12
_reflns_limit_h_min -11
_reflns_limit_k_max 12
_reflns_limit_k_min -12
_reflns_limit_l_max 23
_reflns_limit_l_min -23
_reflns_number_gt 3613
_reflns_number_total 3861
_reflns_threshold_expression I>=2u(I)
_cod_data_source_file c4dt01314j2.cif
_cod_data_source_block RDB-1-CrStBu
_cod_depositor_comments 'Adding full bibliography for 7031556--7031560.cif.'
_cod_database_code 7031556
_olex2_refinement_description
;
1. Fixed Uiso
 At 1.2 times of:
  All C(H) groups
 At 1.5 times of:
  All C(H,H,H) groups
2.a Ternary CH refined with riding coordinates:
 C22(H22), C31(H31), C21(H21), C32(H32)
2.b Idealised Me refined as rotating group:
 C222(H22a,H22b,H22c), C312(H31a,H31b,H31c), C311(H31d,H31e,H31f), C221(H22d,
 H22e,H22f), C212(H21a,H21b,H21c), C211(H21d,H21e,H21f), C321(H32a,H32b,H32c),
 C322(H32d,H32e,H32f), C3(H3a,H3b,H3c), C4(H4a,H4b,H4c), C2(H2a,H2b,H2c)
;

loop_
_space_group_symop_id
_space_group_symop_operation_xyz
1 x,y,z
2 x+1/2,-y+1/2,-z
3 -x,y+1/2,-z+1/2
4 -x+1/2,-y,z+1/2

loop_
_atom_site_label
_atom_site_type_symbol
_atom_site_fract_x
_atom_site_fract_y
_atom_site_fract_z
_atom_site_U_iso_or_equiv
_atom_site_adp_type
_atom_site_occupancy
_atom_site_refinement_flags_posn
Cr1 Cr 0.8042504(17) 0.0859946(17) 0.8632656(17) 0.02647(8) Uani 1.000000 .
C222 C 0.7396784(17) 0.0183997(17) 0.6766861(17) 0.0523(2) Uani 1.000000 .
H22a H 0.6881713(17) -0.0426662(17) 0.7028784(17) 0.0784(3) Uiso 1.000000 GR
H22b H 0.6781054(17) 0.0784295(17) 0.6558714(17) 0.0784(3) Uiso 1.000000 GR
H22c H 0.7905557(17) -0.0245501(17) 0.6411943(17) 0.0784(3) Uiso 1.000000 GR
C22 C 0.8362373(17) 0.0866799(17) 0.7234330(17) 0.0397(2) Uani 1.000000 .
H22 H 0.8959761(17) 0.0220779(17) 0.7440007(17) 0.0477(3) Uiso 1.000000 R
N2 N 0.7632183(17) 0.1466630(17) 0.7799225(17) 0.0294(2) Uani 1.000000 .
N3 N 0.9645118(17) 0.1294415(17) 0.9002398(17) 0.0313(2) Uani 1.000000 .
C31 C 1.0830117(17) 0.0811969(17) 0.8632452(17) 0.0451(2) Uani 1.000000 .
H31 H 1.0478329(17) 0.0331489(17) 0.8236453(17) 0.0541(3) Uiso 1.000000 R
C312 C 1.1602027(17) -0.0105570(17) 0.9068607(17) 0.0624(2) Uani 1.000000 .
H31a H 1.1996084(17) 0.0333488(17) 0.9455761(17) 0.0936(3) Uiso 1.000000 GR
H31b H 1.0990552(17) -0.0754124(17) 0.9232422(17) 0.0936(3) Uiso 1.000000 GR
H31c H 1.2317931(17) -0.0488608(17) 0.8799302(17) 0.0936(3) Uiso 1.000000 GR
C311 C 1.1710401(17) 0.1825526(17) 0.8348985(17) 0.0656(2) Uani 1.000000 .
H31d H 1.1155980(17) 0.2428015(17) 0.8102374(17) 0.0984(3) Uiso 1.000000 GR
H31e H 1.2177265(17) 0.2248653(17) 0.8720450(17) 0.0984(3) Uiso 1.000000 GR
H31f H 1.2371032(17) 0.1459747(17) 0.8039592(17) 0.0984(3) Uiso 1.000000 GR
C221 C 0.9258924(17) 0.1746221(17) 0.6844175(17) 0.0580(2) Uani 1.000000 .
H22d H 0.9756191(17) 0.1279114(17) 0.6499294(17) 0.0870(3) Uiso 1.000000 GR
H22e H 0.8709011(17) 0.2385997(17) 0.6624203(17) 0.0870(3) Uiso 1.000000 GR
H22f H 0.9893164(17) 0.2144034(17) 0.7155935(17) 0.0870(3) Uiso 1.000000 GR
C21 C 0.6671927(17) 0.2439306(17) 0.7601064(17) 0.0416(2) Uani 1.000000 .
H21 H 0.6724575(17) 0.2534063(17) 0.7097837(17) 0.0499(3) Uiso 1.000000 R
C212 C 0.5238106(17) 0.2055935(17) 0.7777115(17) 0.0556(2) Uani 1.000000 .
H21a H 0.5077238(17) 0.1202458(17) 0.7620742(17) 0.0834(3) Uiso 1.000000 GR
H21b H 0.5111983(17) 0.2097168(17) 0.8268930(17) 0.0834(3) Uiso 1.000000 GR
H21c H 0.4604677(17) 0.2622079(17) 0.7554685(17) 0.0834(3) Uiso 1.000000 GR
C211 C 0.7040077(17) 0.3680569(17) 0.7913554(17) 0.0668(2) Uani 1.000000 .
H21d H 0.6937903(17) 0.3632533(17) 0.8406601(17) 0.1003(3) Uiso 1.000000 GR
H21e H 0.7973552(17) 0.3882696(17) 0.7802035(17) 0.1003(3) Uiso 1.000000 GR
H21f H 0.6447161(17) 0.4330218(17) 0.7734370(17) 0.1003(3) Uiso 1.000000 GR
N1 N 0.6990284(17) 0.1424680(17) 0.9120763(17) 0.0355(2) Uani 1.000000 .
C32 C 0.9947093(17) 0.2078168(17) 0.9593507(17) 0.0460(2) Uani 1.000000 .
H32 H 1.0945385(17) 0.2123103(17) 0.9640335(17) 0.0552(3) Uiso 1.000000 R
C321 C 0.9430291(17) 0.3394210(17) 0.9495716(17) 0.0583(2) Uani 1.000000 .
H32a H 0.9710445(17) 0.3703646(17) 0.9050593(17) 0.0875(3) Uiso 1.000000 GR
H32b H 0.8448098(17) 0.3395432(17) 0.9523077(17) 0.0875(3) Uiso 1.000000 GR
H32c H 0.9798248(17) 0.3934294(17) 0.9850261(17) 0.0875(3) Uiso 1.000000 GR
C322 C 0.9387451(17) 0.1504806(17) 1.0243522(17) 0.0590(2) Uani 1.000000 .
H32d H 0.8404353(17) 0.1525303(17) 1.0230412(17) 0.0886(3) Uiso 1.000000 GR
H32e H 0.9692594(17) 0.0639807(17) 1.0281921(17) 0.0886(3) Uiso 1.000000 GR
H32f H 0.9706591(17) 0.1981696(17) 1.0634992(17) 0.0886(3) Uiso 1.000000 GR
C3 C 0.6981595(17) -0.1501639(17) 0.9938479(17) 0.0863(2) Uani 1.000000 .
H3a H 0.6333545(17) -0.1872410(17) 1.0252851(17) 0.1294(3) Uiso 1.000000 GR
H3b H 0.7878621(17) -0.1834468(17) 1.0032038(17) 0.1294(3) Uiso 1.000000 GR
H3c H 0.6988585(17) -0.0595116(17) 0.9996995(17) 0.1294(3) Uiso 1.000000 GR
C1 C 0.6586568(17) -0.1814804(17) 0.9218619(17) 0.0402(2) Uani 1.000000 .
C4 C 0.6581872(17) -0.3230831(17) 0.9103773(17) 0.0697(2) Uani 1.000000 .
H4a H 0.7456065(17) -0.3576258(17) 0.9232326(17) 0.1046(3) Uiso 1.000000 GR
H4b H 0.5877535(17) -0.3612598(17) 0.9381256(17) 0.1046(3) Uiso 1.000000 GR
H4c H 0.6409021(17) -0.3406555(17) 0.8624506(17) 0.1046(3) Uiso 1.000000 GR
C2 C 0.5214489(17) -0.1276302(17) 0.9058967(17) 0.0757(2) Uani 1.000000 .
H2a H 0.4543771(17) -0.1646458(17) 0.9361211(17) 0.1135(4) Uiso 1.000000 GR
H2b H 0.5232592(17) -0.0371665(17) 0.9125018(17) 0.1135(4) Uiso 1.000000 GR
H2c H 0.4980862(17) -0.1462959(17) 0.8587550(17) 0.1135(4) Uiso 1.000000 GR
S1 S 0.7811311(17) -0.1219552(17) 0.8616010(17) 0.05363(14) Uani 1.000000 .

loop_
_atom_site_aniso_label
_atom_site_aniso_U_11
_atom_site_aniso_U_22
_atom_site_aniso_U_33
_atom_site_aniso_U_12
_atom_site_aniso_U_13
_atom_site_aniso_U_23
Cr1 0.02519(12) 0.02498(13) 0.02925(17) -0.00213(11) 0.00135(14) 0.00044(15)
C222 0.06277(17) 0.0547(2) 0.0393(6) 0.00216(18) -0.0025(3) -0.0116(4)
C22 0.03578(17) 0.0491(2) 0.0343(6) 0.00679(18) 0.0052(3) 0.0002(4)
N2 0.02665(17) 0.0324(2) 0.0292(5) -0.00161(18) 0.0010(3) -0.0014(3)
N3 0.03094(17) 0.0308(2) 0.0322(6) 0.00127(18) -0.0019(3) -0.0023(3)
C31 0.02845(17) 0.0578(2) 0.0490(6) 0.00351(18) -0.0009(3) -0.0140(4)
C312 0.05054(17) 0.0615(2) 0.0752(6) 0.02119(18) -0.0219(3) -0.0128(4)
C311 0.03639(17) 0.0923(2) 0.0680(6) -0.01442(18) 0.0068(3) -0.0057(4)
C221 0.04760(17) 0.0841(2) 0.0423(6) -0.00408(18) 0.0109(3) 0.0076(4)
C21 0.04498(17) 0.0398(2) 0.0400(6) 0.01091(18) -0.0013(3) 0.0030(4)
C212 0.03507(17) 0.0801(2) 0.0517(6) 0.01692(18) 0.0005(3) 0.0036(4)
C211 0.08586(17) 0.0397(2) 0.0750(6) 0.01594(18) -0.0153(3) -0.0005(4)
N1 0.03364(17) 0.0393(2) 0.0336(6) -0.00053(18) 0.0062(3) -0.0027(3)
C32 0.04274(17) 0.0461(2) 0.0491(6) -0.00241(18) -0.0088(3) -0.0144(4)
C321 0.06087(17) 0.0416(2) 0.0725(6) -0.00310(18) -0.0062(3) -0.0232(4)
C322 0.06609(17) 0.0780(2) 0.0330(6) -0.00928(19) -0.0078(3) -0.0121(4)
C3 0.16622(17) 0.0586(2) 0.0340(6) -0.01712(19) -0.0130(3) 0.0124(4)
C1 0.04482(17) 0.0406(2) 0.0352(6) -0.01482(18) 0.0074(3) 0.0021(4)
C4 0.09617(17) 0.0419(2) 0.0711(6) -0.02287(18) 0.0139(3) 0.0044(4)
C2 0.04538(17) 0.0733(2) 0.1083(7) -0.01513(18) 0.0114(3) -0.0280(4)
S1 0.05829(16) 0.02694(17) 0.0757(4) -0.00245(15) 0.0352(3) -0.0029(2)

loop_
_atom_type_symbol
_atom_type_scat_dispersion_real
_atom_type_scat_dispersion_imag
_atom_type_scat_Cromer_Mann_a1
_atom_type_scat_Cromer_Mann_a2
_atom_type_scat_Cromer_Mann_a3
_atom_type_scat_Cromer_Mann_a4
_atom_type_scat_Cromer_Mann_b1
_atom_type_scat_Cromer_Mann_b2
_atom_type_scat_Cromer_Mann_b3
_atom_type_scat_Cromer_Mann_b4
_atom_type_scat_Cromer_Mann_c
_atom_type_scat_source
_atom_type_scat_dispersion_source
Cr 0.32644 0.61635 10.64060 7.35370 3.32400 1.49220 6.10380 0.39200 20.26260 98.73990 1.18320000172 'International Tables Volume C Table 6.1.1.4 (pp. 500-502)' 'Henke, Gullikson and Davis, At. Data and Nucl. Data Tables, 1993, 54, 2'
C 0.00347 0.00161 2.31000 1.02000 1.58860 0.86500 20.84390 10.20750 0.56870 51.65120 0.215599998832 'International Tables Volume C Table 6.1.1.4 (pp. 500-502)' 'Henke, Gullikson and Davis, At. Data and Nucl. Data Tables, 1993, 54, 2'
S 0.12424 0.12443 6.90530 5.20340 1.43790 1.58630 1.46790 22.21510 0.25360 56.17200 0.866900026798 'International Tables Volume C Table 6.1.1.4 (pp. 500-502)' 'Henke, Gullikson and Davis, At. Data and Nucl. Data Tables, 1993, 54, 2'
H 0.00000 0.00000 0.49300 0.32291 0.14019 0.04081 10.51090 26.12570 3.14236 57.79970 0.0030380000826 'International Tables Volume C Table 6.1.1.4 (pp. 500-502)' 'Henke, Gullikson and Davis, At. Data and Nucl. Data Tables, 1993, 54, 2'
N 0.00653 0.00323 12.21260 3.13220 2.01250 1.16630 0.00570 9.89330 28.99750 0.58260 -11.5290002823 'International Tables Volume C Table 6.1.1.4 (pp. 500-502)' 'Henke, Gullikson and Davis, At. Data and Nucl. Data Tables, 1993, 54, 2'

loop_
_geom_angle_atom_site_label_1
_geom_angle_atom_site_label_2
_geom_angle_atom_site_label_3
_geom_angle
N3 Cr1 N2 118.0221(17)
N1 Cr1 N2 105.7320(17)
N1 Cr1 N3 104.159(2)
S1 Cr1 N2 108.6818(17)
S1 Cr1 N3 110.5771(13)
S1 Cr1 N1 109.2222(15)
H22b C222 H22a 109.5
H22c C222 H22a 109.5
H22c C222 H22b 109.5
C22 C222 H22a 109.5
C22 C222 H22b 109.5
C22 C222 H22c 109.5
H22 C22 C222 106.7685(11)
N2 C22 C222 110.8638(17)
N2 C22 H22 106.7685(14)
C221 C22 C222 111.449(3)
C221 C22 H22 106.7685(10)
C221 C22 N2 113.7757(18)
C22 N2 Cr1 114.5981(17)
C21 N2 Cr1 129.990(2)
C21 N2 C22 115.400(3)
C31 N3 Cr1 114.364(2)
C32 N3 Cr1 130.2375(18)
C32 N3 C31 115.3633(18)
H31 C31 N3 106.6410(15)
C312 C31 N3 110.547(3)
C312 C31 H31 106.6410(14)
C311 C31 N3 113.2520(16)
C311 C31 H31 106.6410(18)
C311 C31 C312 112.6328(16)
H31a C312 C31 109.5
H31b C312 C31 109.5
H31b C312 H31a 109.5
H31c C312 C31 109.5
H31c C312 H31a 109.5
H31c C312 H31b 109.5
H31d C311 C31 109.5
H31e C311 C31 109.5
H31e C311 H31d 109.5
H31f C311 C31 109.5
H31f C311 H31d 109.5
H31f C311 H31e 109.5
H22d C221 C22 109.5
H22e C221 C22 109.5
H22e C221 H22d 109.5
H22f C221 C22 109.5
H22f C221 H22d 109.5
H22f C221 H22e 109.5
H21 C21 N2 107.6173(18)
C212 C21 N2 110.9198(18)
C212 C21 H21 107.6173(18)
C211 C21 N2 111.063(2)
C211 C21 H21 107.6173(17)
C211 C21 C212 111.7957(19)
H21a C212 C21 109.5
H21b C212 C21 109.5
H21b C212 H21a 109.5
H21c C212 C21 109.5
H21c C212 H21a 109.5
H21c C212 H21b 109.5
H21d C211 C21 109.5
H21e C211 C21 109.5
H21e C211 H21d 109.5
H21f C211 C21 109.5
H21f C211 H21d 109.5
H21f C211 H21e 109.5
H32 C32 N3 107.7335(10)
C321 C32 N3 111.275(2)
C321 C32 H32 107.7335(9)
C322 C32 N3 111.1847(18)
C322 C32 H32 107.7335(11)
C322 C32 C321 110.995(2)
H32a C321 C32 109.5
H32b C321 C32 109.5
H32b C321 H32a 109.5
H32c C321 C32 109.5
H32c C321 H32a 109.5
H32c C321 H32b 109.5
H32d C322 C32 109.5
H32e C322 C32 109.5
H32e C322 H32d 109.5
H32f C322 C32 109.5
H32f C322 H32d 109.5
H32f C322 H32e 109.5
H3b C3 H3a 109.5
H3c C3 H3a 109.5
H3c C3 H3b 109.5
C1 C3 H3a 109.5
C1 C3 H3b 109.5
C1 C3 H3c 109.5
C4 C1 C3 111.054(2)
C2 C1 C3 110.177(2)
C2 C1 C4 110.0872(16)
S1 C1 C3 111.2038(16)
S1 C1 C4 104.6479(19)
S1 C1 C2 109.539(2)
H4a C4 C1 109.5
H4b C4 C1 109.5
H4b C4 H4a 109.5
H4c C4 C1 109.5
H4c C4 H4a 109.5
H4c C4 H4b 109.5
H2a C2 C1 109.5
H2b C2 C1 109.5
H2b C2 H2a 109.5
H2c C2 C1 109.5
H2c C2 H2a 109.5
H2c C2 H2b 109.5
C1 S1 Cr1 114.1070(15)

loop_
_geom_bond_atom_site_label_1
_geom_bond_atom_site_label_2
_geom_bond_distance
Cr1 N2 1.81611(13)
Cr1 N3 1.81644(12)
Cr1 N1 1.54754(9)
Cr1 S1 2.24441(19)
C222 H22a 0.9800
C222 H22b 0.9800
C222 H22c 0.9800
C222 C22 1.52127(8)
C22 H22 1.0000
C22 N2 1.47899(9)
C22 C221 1.51071(8)
N2 C21 1.46918(8)
N3 C31 1.48165(9)
N3 C32 1.46972(10)
C31 H31 1.0000
C31 C312 1.51753(8)
C31 C311 1.50535(8)
C312 H31a 0.9800
C312 H31b 0.9800
C312 H31c 0.9800
C311 H31d 0.9800
C311 H31e 0.9800
C311 H31f 0.9800
C221 H22d 0.9800
C221 H22e 0.9800
C221 H22f 0.9800
C21 H21 1.0000
C21 C212 1.52663(11)
C21 C211 1.51347(11)
C212 H21a 0.9800
C212 H21b 0.9800
C212 H21c 0.9800
C211 H21d 0.9800
C211 H21e 0.9800
C211 H21f 0.9800
C32 H32 1.0000
C32 C321 1.51599(11)
C32 C322 1.52850(10)
C321 H32a 0.9800
C321 H32b 0.9800
C321 H32c 0.9800
C322 H32d 0.9800
C322 H32e 0.9800
C322 H32f 0.9800
C3 H3a 0.9800
C3 H3b 0.9800
C3 H3c 0.9800
C3 C1 1.51241(12)
C1 C4 1.53691(13)
C1 C2 1.51724(10)
C1 S1 1.81997(10)
C4 H4a 0.9800
C4 H4b 0.9800
C4 H4c 0.9800
C2 H2a 0.9800
C2 H2b 0.9800
C2 H2c 0.9800
